data_4025160
loop_
_publ_author_name
'Marjorie Bruder'
'Paul L. Haseler'
'Marina Muscarella'
'William Lewis'
'Christopher J. Moody'

_publ_section_title
;
 Synthesis of the Oxepinochromone Natural Products Ptaeroxylin
 (Desoxykarenin), Ptaeroxylinol, and Eranthin
;
_journal_name_full 'Journal of Organic Chemistry'
_journal_page_first 353
_journal_page_last 358
_journal_paper_doi 10.1021/jo902117e
_journal_volume 75
_journal_year 2010
_chemical_formula_sum 'C15 H14 O5'
_chemical_formula_weight 274.26
_chemical_name_systematic
; 
 ? 
;
_space_group_IT_number 2
_symmetry_cell_setting triclinic
_symmetry_space_group_name_Hall '-P 1'
_symmetry_space_group_name_H-M 'P -1'
_atom_sites_solution_hydrogens geom
_atom_sites_solution_primary direct
_atom_sites_solution_secondary difmap
_audit_creation_method SHELXL-97
_cell_angle_alpha 83.172(2)
_cell_angle_beta 85.081(2)
_cell_angle_gamma 86.689(2)
_cell_formula_units_Z 4
_cell_length_a 4.3828(6)
_cell_length_b 16.726(2)
_cell_length_c 17.199(2)
_cell_measurement_reflns_used 3375
_cell_measurement_temperature 150(2)
_cell_measurement_theta_max 27.421
_cell_measurement_theta_min 2.393
_cell_volume 1245.8(3)
_computing_cell_refinement 'Bruker SAINT version 6.36A (Bruker, 2002)'
_computing_data_collection 'Bruker SMART version 5.625 (Bruker, 2001)'
_computing_data_reduction 'Bruker SAINT; SHELXTL (Sheldrick, 2008)'
_computing_molecular_graphics ' ?'
_computing_publication_material 'enCIFer(Allen et al.,2004);PLATON(Spek,2003)'
_computing_structure_refinement 'SHELXL-97 (Sheldrick, 2008)'
_computing_structure_solution 'SHELXS-97 (Sheldrick, 2008)'
_diffrn_ambient_temperature 150(2)
_diffrn_detector_area_resol_mean 8.366
_diffrn_measured_fraction_theta_full 0.992
_diffrn_measured_fraction_theta_max 0.992
_diffrn_measurement_device_type 'Bruker SMART APEX CCD area detector'
_diffrn_measurement_method \w
_diffrn_radiation_monochromator graphite
_diffrn_radiation_source 'fine-focus sealed tube'
_diffrn_radiation_type MoK\a
_diffrn_radiation_wavelength 0.71073
_diffrn_reflns_av_R_equivalents 0.0317
_diffrn_reflns_av_sigmaI/netI 0.0505
_diffrn_reflns_limit_h_max 5
_diffrn_reflns_limit_h_min -5
_diffrn_reflns_limit_k_max 19
_diffrn_reflns_limit_k_min -19
_diffrn_reflns_limit_l_max 20
_diffrn_reflns_limit_l_min -20
_diffrn_reflns_number 9194
_diffrn_reflns_theta_full 25.05
_diffrn_reflns_theta_max 25.05
_diffrn_reflns_theta_min 2.39
_diffrn_standards_decay_% 0
_diffrn_standards_number 0
_exptl_absorpt_coefficient_mu 0.110
_exptl_absorpt_correction_T_max 0.996
_exptl_absorpt_correction_T_min 0.835
_exptl_absorpt_correction_type multi-scan
_exptl_absorpt_process_details 'SADABS 2007/2'
_exptl_crystal_colour COLOURLESS
_exptl_crystal_density_diffrn 1.462
_exptl_crystal_density_method 'not measured'
_exptl_crystal_description NEEDLE
_exptl_crystal_F_000 576
_exptl_crystal_size_max 0.68
_exptl_crystal_size_mid 0.05
_exptl_crystal_size_min 0.04
_refine_diff_density_max 0.324
_refine_diff_density_min -0.262
_refine_diff_density_rms 0.065
_refine_ls_extinction_method none
_refine_ls_goodness_of_fit_ref 1.249
_refine_ls_hydrogen_treatment constr
_refine_ls_matrix_type full
_refine_ls_number_parameters 368
_refine_ls_number_reflns 4372
_refine_ls_number_restraints 0
_refine_ls_restrained_S_all 1.249
_refine_ls_R_factor_all 0.0975
_refine_ls_R_factor_gt 0.0850
_refine_ls_shift/su_max 0.000
_refine_ls_shift/su_mean 0.000
_refine_ls_structure_factor_coef Fsqd
_refine_ls_weighting_details 'calc w=1/[\s^2^(Fo^2^)+(0.0367P)^2^+2.4010P] where P=(Fo^2^+2Fc^2^)/3'
_refine_ls_weighting_scheme calc
_refine_ls_wR_factor_gt 0.1600
_refine_ls_wR_factor_ref 0.1650
_reflns_number_gt 3765
_reflns_number_total 4372
_reflns_threshold_expression >2\s(I)
_cod_data_source_file jo902117e_si_001.cif
_cod_data_source_block hepcyc
_cod_depositor_comments
;
The following automatic conversions were performed:

'_symmetry_cell_setting' value 'Triclinic' changed to 'triclinic'
according to the built-in table from CIF Core dictionary named
'cif_core.dic' version 2.4.1 from
2010-06-29.

'_exptl_absorpt_correction_type' value 'MULTI-SCAN'
changed to 'multi-scan' according to the built-in table from CIF Core
dictionary named 'cif_core.dic' version 2.4.1 from 2010-06-29.

Automatic conversion script
Id: cif_fix_values 1646 2011-03-28 12:23:43Z adriana 
;
_cod_database_code 4025160

loop_
_symmetry_equiv_pos_as_xyz
'x, y, z'
'-x, -y, -z'

loop_
_atom_site_label
_atom_site_type_symbol
_atom_site_fract_x
_atom_site_fract_y
_atom_site_fract_z
_atom_site_U_iso_or_equiv
_atom_site_adp_type
_atom_site_occupancy
_atom_site_symmetry_multiplicity
_atom_site_calc_flag
_atom_site_refinement_flags
_atom_site_disorder_assembly
_atom_site_disorder_group
O1 O 0.4231(6) 0.54193(15) 0.87749(14) 0.0234(6) Uani 1 1 d . . .
C2 C 0.5038(9) 0.5921(2) 0.8113(2) 0.0235(9) Uani 1 1 d . . .
C3 C 0.4276(9) 0.5790(2) 0.7398(2) 0.0259(9) Uani 1 1 d . . .
H3A H 0.4900 0.6156 0.6956 0.031 Uiso 1 1 calc R . .
C4 C 0.2554(9) 0.5115(2) 0.7284(2) 0.0236(9) Uani 1 1 d . . .
O2 O 0.1837(7) 0.49781(17) 0.66294(15) 0.0314(7) Uani 1 1 d . . .
C4A C 0.1642(9) 0.4601(2) 0.8001(2) 0.0215(8) Uani 1 1 d . . .
C5 C -0.0137(9) 0.3925(2) 0.7997(2) 0.0208(8) Uani 1 1 d . . .
O3 O -0.1094(6) 0.37480(17) 0.73116(14) 0.0278(7) Uani 1 1 d . . .
H3 H -0.0273 0.4051 0.6937 0.042 Uiso 1 1 calc R . .
C5A C -0.0937(8) 0.3424(2) 0.8677(2) 0.0205(8) Uani 1 1 d . . .
C6 C -0.2704(9) 0.2685(2) 0.8654(2) 0.0227(8) Uani 1 1 d . . .
H6A H -0.2916 0.2615 0.8098 0.027 Uiso 1 1 calc R . .
H6B H -0.4791 0.2776 0.8907 0.027 Uiso 1 1 calc R . .
C7 C -0.1298(8) 0.1912(2) 0.9052(2) 0.0208(8) Uani 1 1 d . . .
H7A H -0.1508 0.1441 0.8805 0.025 Uiso 1 1 calc R . .
C8 C 0.0194(8) 0.1805(2) 0.9701(2) 0.0185(8) Uani 1 1 d . . .
C9 C 0.0761(9) 0.2432(2) 1.0214(2) 0.0227(9) Uani 1 1 d . . .
H9A H 0.0300 0.2209 1.0769 0.027 Uiso 1 1 calc R . .
H9B H 0.2968 0.2543 1.0145 0.027 Uiso 1 1 calc R . .
O10 O -0.0980(6) 0.31830(15) 1.00727(14) 0.0222(6) Uani 1 1 d . . .
C10A C -0.0021(9) 0.3641(2) 0.9378(2) 0.0210(8) Uani 1 1 d . . .
C11 C 0.1709(9) 0.4297(2) 0.9419(2) 0.0207(8) Uani 1 1 d . . .
H11A H 0.2317 0.4418 0.9907 0.025 Uiso 1 1 calc R . .
C11A C 0.2528(9) 0.4770(2) 0.8727(2) 0.0203(8) Uani 1 1 d . . .
C12 C 0.1623(9) 0.0985(2) 0.9965(2) 0.0239(9) Uani 1 1 d . . .
H12A H 0.1088 0.0595 0.9615 0.029 Uiso 1 1 calc R . .
H12B H 0.3882 0.1015 0.9919 0.029 Uiso 1 1 calc R . .
O4 O 0.0610(6) 0.06994(16) 1.07669(15) 0.0248(6) Uani 1 1 d . . .
H4A H 0.1939 0.0788 1.1066 0.037 Uiso 1 1 calc R . .
C13 C 0.6715(10) 0.6608(2) 0.8293(2) 0.0317(10) Uani 1 1 d . . .
H13A H 0.7482 0.6917 0.7802 0.048 Uiso 1 1 calc R . .
H13B H 0.8445 0.6407 0.8598 0.048 Uiso 1 1 calc R . .
H13C H 0.5333 0.6957 0.8598 0.048 Uiso 1 1 calc R . .
O1' O -0.0369(6) -0.31184(15) 1.41559(14) 0.0212(6) Uani 1 1 d . . .
C2' C 0.0462(8) -0.3472(2) 1.4862(2) 0.0190(8) Uani 1 1 d . . .
C3' C -0.0687(9) -0.3220(2) 1.5542(2) 0.0215(8) Uani 1 1 d . . .
H3'A H -0.0029 -0.3490 1.6021 0.026 Uiso 1 1 calc R . .
C4' C -0.2892(9) -0.2552(2) 1.5566(2) 0.0201(8) Uani 1 1 d . . .
O2' O -0.4051(6) -0.23154(16) 1.61961(15) 0.0275(7) Uani 1 1 d . . .
C4B C -0.3736(8) -0.2170(2) 1.4803(2) 0.0188(8) Uani 1 1 d . . .
C5' C -0.5843(9) -0.1496(2) 1.4728(2) 0.0197(8) Uani 1 1 d . . .
O3' O -0.7178(6) -0.11974(16) 1.53725(15) 0.0267(6) Uani 1 1 d . . .
H3' H -0.6494 -0.1457 1.5775 0.040 Uiso 1 1 calc R . .
C5B C -0.6556(8) -0.1139(2) 1.3985(2) 0.0184(8) Uani 1 1 d . . .
C6' C -0.8702(9) -0.0402(2) 1.3886(2) 0.0211(8) Uani 1 1 d . . .
H6'A H -0.9302 -0.0227 1.4410 0.025 Uiso 1 1 calc R . .
H6'B H -1.0585 -0.0551 1.3670 0.025 Uiso 1 1 calc R . .
C7' C -0.7366(9) 0.0299(2) 1.3356(2) 0.0214(8) Uani 1 1 d . . .
H7'A H -0.7906 0.0817 1.3515 0.026 Uiso 1 1 calc R . .
C8' C -0.5548(8) 0.0293(2) 1.2701(2) 0.0177(8) Uani 1 1 d . . .
C9' C -0.4473(9) -0.0443(2) 1.2304(2) 0.0226(8) Uani 1 1 d . . .
H9'A H -0.4724 -0.0323 1.1735 0.027 Uiso 1 1 calc R . .
H9'B H -0.2257 -0.0549 1.2367 0.027 Uiso 1 1 calc R . .
O10' O -0.6050(6) -0.11616(15) 1.25975(14) 0.0215(6) Uani 1 1 d . . .
C10B C -0.5235(8) -0.1486(2) 1.3332(2) 0.0181(8) Uani 1 1 d . . .
C11' C -0.3189(9) -0.2149(2) 1.3380(2) 0.0215(8) Uani 1 1 d . . .
H11B H -0.2327 -0.2372 1.2923 0.026 Uiso 1 1 calc R . .
C11B C -0.2450(8) -0.2474(2) 1.4125(2) 0.0188(8) Uani 1 1 d . . .
C12' C -0.4236(9) 0.1067(2) 1.2300(2) 0.0235(9) Uani 1 1 d . . .
H12C H -0.5154 0.1524 1.2571 0.028 Uiso 1 1 calc R . .
H12D H -0.1998 0.1044 1.2349 0.028 Uiso 1 1 calc R . .
O4' O -0.4797(6) 0.12133(16) 1.14785(15) 0.0245(6) Uani 1 1 d . . .
H4'A H -0.3243 0.1059 1.1205 0.030(13) Uiso 1 1 calc R . .
C13' C 0.2694(9) -0.4159(2) 1.4754(2) 0.0226(8) Uani 1 1 d . . .
H13D H 0.3312 -0.4166 1.4194 0.034 Uiso 0.50 1 calc PR . .
H13E H 0.1742 -0.4665 1.4961 0.034 Uiso 0.50 1 calc PR . .
H13F H 0.4503 -0.4100 1.5037 0.034 Uiso 0.50 1 calc PR . .
H13G H 0.3059 -0.4455 1.5267 0.034 Uiso 0.50 1 calc PR . .
H13H H 0.4629 -0.3956 1.4500 0.034 Uiso 0.50 1 calc PR . .
H13I H 0.1869 -0.4521 1.4424 0.034 Uiso 0.50 1 calc PR . .

loop_
_atom_site_aniso_label
_atom_site_aniso_U_11
_atom_site_aniso_U_22
_atom_site_aniso_U_33
_atom_site_aniso_U_23
_atom_site_aniso_U_13
_atom_site_aniso_U_12
O1 0.0344(16) 0.0180(14) 0.0175(13) 0.0015(11) -0.0037(11) -0.0028(12)
C2 0.028(2) 0.021(2) 0.020(2) 0.0037(16) 0.0018(16) 0.0031(17)
C3 0.032(2) 0.023(2) 0.019(2) 0.0069(16) 0.0019(17) 0.0018(17)
C4 0.030(2) 0.025(2) 0.0131(19) 0.0000(16) 0.0004(16) 0.0077(17)
O2 0.0421(18) 0.0370(17) 0.0143(14) 0.0040(12) -0.0065(12) -0.0038(14)
C4A 0.022(2) 0.021(2) 0.0205(19) -0.0016(16) -0.0028(16) 0.0057(16)
C5 0.022(2) 0.025(2) 0.0158(19) -0.0036(15) -0.0044(15) 0.0065(16)
O3 0.0359(17) 0.0343(17) 0.0133(13) 0.0009(12) -0.0039(12) -0.0070(13)
C5A 0.0193(19) 0.022(2) 0.0202(19) -0.0017(16) -0.0049(15) 0.0041(16)
C6 0.0176(19) 0.035(2) 0.0159(19) -0.0015(16) -0.0021(15) -0.0039(17)
C7 0.022(2) 0.024(2) 0.0163(18) -0.0006(15) 0.0036(15) -0.0089(16)
C8 0.0198(19) 0.0201(19) 0.0143(18) 0.0018(15) 0.0042(15) -0.0055(15)
C9 0.031(2) 0.0177(19) 0.0177(19) 0.0051(15) -0.0012(16) -0.0011(16)
O10 0.0302(15) 0.0199(14) 0.0148(13) 0.0014(10) 0.0030(11) -0.0010(11)
C10A 0.025(2) 0.019(2) 0.0170(19) 0.0011(15) -0.0009(15) 0.0053(16)
C11 0.028(2) 0.0182(19) 0.0147(18) -0.0001(15) 0.0005(15) 0.0047(16)
C11A 0.023(2) 0.0146(19) 0.023(2) -0.0032(15) -0.0021(16) 0.0031(16)
C12 0.026(2) 0.025(2) 0.020(2) -0.0001(16) 0.0040(16) -0.0042(17)
O4 0.0294(16) 0.0257(15) 0.0185(14) 0.0047(11) -0.0034(11) -0.0077(12)
C13 0.039(3) 0.027(2) 0.028(2) 0.0000(18) 0.0009(19) -0.0065(19)
O1' 0.0255(14) 0.0194(14) 0.0167(13) 0.0029(10) 0.0004(11) 0.0027(11)
C2' 0.0175(19) 0.0197(19) 0.0190(19) 0.0047(15) -0.0038(15) -0.0056(15)
C3' 0.025(2) 0.022(2) 0.0159(19) 0.0075(15) -0.0035(16) -0.0030(16)
C4' 0.024(2) 0.0170(19) 0.019(2) 0.0032(15) -0.0014(16) -0.0043(16)
O2' 0.0384(17) 0.0282(15) 0.0146(14) 0.0003(11) -0.0020(12) 0.0042(13)
C4B 0.0182(19) 0.0205(19) 0.0178(19) 0.0008(15) -0.0011(15) -0.0065(15)
C5' 0.023(2) 0.0166(19) 0.0187(19) -0.0023(15) 0.0021(16) -0.0031(16)
O3' 0.0323(16) 0.0300(16) 0.0156(14) -0.0005(12) 0.0012(12) 0.0084(12)
C5B 0.0194(19) 0.0176(19) 0.0175(18) 0.0022(15) -0.0033(15) -0.0011(15)
C6' 0.020(2) 0.026(2) 0.0158(19) 0.0018(15) -0.0012(15) 0.0028(16)
C7' 0.024(2) 0.0200(19) 0.0200(19) -0.0005(15) -0.0050(16) 0.0023(16)
C8' 0.0195(19) 0.0183(19) 0.0158(18) 0.0015(14) -0.0102(15) 0.0006(15)
C9' 0.028(2) 0.024(2) 0.0140(18) 0.0050(15) -0.0027(16) 0.0011(17)
O10' 0.0303(15) 0.0192(14) 0.0154(13) 0.0018(10) -0.0096(11) 0.0005(11)
C10B 0.0190(19) 0.0190(19) 0.0162(18) 0.0004(15) -0.0028(15) -0.0045(15)
C11' 0.027(2) 0.022(2) 0.0150(18) -0.0024(15) 0.0026(15) -0.0039(16)
C11B 0.0166(19) 0.0172(19) 0.0213(19) 0.0026(15) -0.0012(15) -0.0007(15)
C12' 0.026(2) 0.024(2) 0.0195(19) 0.0026(16) -0.0072(16) -0.0010(17)
O4' 0.0229(15) 0.0278(15) 0.0205(14) 0.0069(12) -0.0025(12) -0.0010(12)
C13' 0.027(2) 0.021(2) 0.0175(19) 0.0069(15) -0.0024(16) 0.0000(16)

loop_
_atom_type_symbol
_atom_type_description
_atom_type_scat_dispersion_real
_atom_type_scat_dispersion_imag
_atom_type_scat_source
C C 0.0033 0.0016 'International Tables Vol C Tables 4.2.6.8 and 6.1.1.4'
H H 0.0000 0.0000 'International Tables Vol C Tables 4.2.6.8 and 6.1.1.4'
O O 0.0106 0.0060 'International Tables Vol C Tables 4.2.6.8 and 6.1.1.4'

loop_
_geom_angle_atom_site_label_1
_geom_angle_atom_site_label_2
_geom_angle_atom_site_label_3
_geom_angle
_geom_angle_site_symmetry_1
_geom_angle_site_symmetry_3
_geom_angle_publ_flag
C2 O1 C11A 120.0(3) . . ?
C3 C2 O1 122.1(4) . . ?
C3 C2 C13 126.1(4) . . ?
O1 C2 C13 111.7(3) . . ?
C2 C3 C4 122.2(3) . . ?
C2 C3 H3A 118.9 . . ?
C4 C3 H3A 118.9 . . ?
O2 C4 C3 123.4(3) . . ?
O2 C4 C4A 121.9(4) . . ?
C3 C4 C4A 114.7(3) . . ?
C11A C4A C5 117.7(3) . . ?
C11A C4A C4 120.2(4) . . ?
C5 C4A C4 122.1(3) . . ?
O3 C5 C5A 118.2(3) . . ?
O3 C5 C4A 119.8(3) . . ?
C5A C5 C4A 122.0(3) . . ?
C5 O3 H3 109.5 . . ?
C5 C5A C10A 116.8(4) . . ?
C5 C5A C6 121.2(3) . . ?
C10A C5A C6 122.0(3) . . ?
C5A C6 C7 115.1(3) . . ?
C5A C6 H6A 108.5 . . ?
C7 C6 H6A 108.5 . . ?
C5A C6 H6B 108.5 . . ?
C7 C6 H6B 108.5 . . ?
H6A C6 H6B 107.5 . . ?
C8 C7 C6 128.5(3) . . ?
C8 C7 H7A 115.7 . . ?
C6 C7 H7A 115.7 . . ?
C7 C8 C9 126.8(3) . . ?
C7 C8 C12 119.8(3) . . ?
C9 C8 C12 113.3(3) . . ?
O10 C9 C8 115.5(3) . . ?
O10 C9 H9A 108.4 . . ?
C8 C9 H9A 108.4 . . ?
O10 C9 H9B 108.4 . . ?
C8 C9 H9B 108.4 . . ?
H9A C9 H9B 107.5 . . ?
C10A O10 C9 113.6(3) . . ?
C11 C10A O10 118.4(3) . . ?
C11 C10A C5A 123.7(3) . . ?
O10 C10A C5A 117.9(3) . . ?
C11A C11 C10A 117.9(3) . . ?
C11A C11 H11A 121.0 . . ?
C10A C11 H11A 121.1 . . ?
O1 C11A C11 117.4(3) . . ?
O1 C11A C4A 120.8(3) . . ?
C11 C11A C4A 121.8(4) . . ?
O4 C12 C8 112.3(3) . . ?
O4 C12 H12A 109.1 . . ?
C8 C12 H12A 109.1 . . ?
O4 C12 H12B 109.1 . . ?
C8 C12 H12B 109.1 . . ?
H12A C12 H12B 107.9 . . ?
C12 O4 H4A 109.5 . . ?
C2 C13 H13A 109.5 . . ?
C2 C13 H13B 109.5 . . ?
H13A C13 H13B 109.5 . . ?
C2 C13 H13C 109.5 . . ?
H13A C13 H13C 109.5 . . ?
H13B C13 H13C 109.5 . . ?
C2' O1' C11B 119.6(3) . . ?
C3' C2' O1' 122.6(3) . . ?
C3' C2' C13' 127.1(3) . . ?
O1' C2' C13' 110.3(3) . . ?
C2' C3' C4' 121.6(3) . . ?
C2' C3' H3'A 119.2 . . ?
C4' C3' H3'A 119.2 . . ?
O2' C4' C3' 122.8(3) . . ?
O2' C4' C4B 121.9(3) . . ?
C3' C4' C4B 115.3(3) . . ?
C11B C4B C5' 118.6(3) . . ?
C11B C4B C4' 119.3(3) . . ?
C5' C4B C4' 122.1(3) . . ?
O3' C5' C5B 119.6(3) . . ?
O3' C5' C4B 120.1(3) . . ?
C5B C5' C4B 120.3(3) . . ?
C5' O3' H3' 109.5 . . ?
C10B C5B C5' 118.0(3) . . ?
C10B C5B C6' 120.5(3) . . ?
C5' C5B C6' 121.4(3) . . ?
C5B C6' C7' 114.2(3) . . ?
C5B C6' H6'A 108.7 . . ?
C7' C6' H6'A 108.7 . . ?
C5B C6' H6'B 108.7 . . ?
C7' C6' H6'B 108.7 . . ?
H6'A C6' H6'B 107.6 . . ?
C8' C7' C6' 129.1(4) . . ?
C8' C7' H7'A 115.5 . . ?
C6' C7' H7'A 115.5 . . ?
C7' C8' C9' 126.0(3) . . ?
C7' C8' C12' 120.1(3) . . ?
C9' C8' C12' 113.9(3) . . ?
O10' C9' C8' 114.8(3) . . ?
O10' C9' H9'A 108.6 . . ?
C8' C9' H9'A 108.6 . . ?
O10' C9' H9'B 108.6 . . ?
C8' C9' H9'B 108.6 . . ?
H9'A C9' H9'B 107.5 . . ?
C10B O10' C9' 112.7(3) . . ?
O10' C10B C11' 118.2(3) . . ?
O10' C10B C5B 118.4(3) . . ?
C11' C10B C5B 123.4(3) . . ?
C10B C11' C11B 117.2(3) . . ?
C10B C11' H11B 121.4 . . ?
C11B C11' H11B 121.4 . . ?
O1' C11B C11' 116.0(3) . . ?
O1' C11B C4B 121.6(3) . . ?
C11' C11B C4B 122.4(3) . . ?
O4' C12' C8' 112.7(3) . . ?
O4' C12' H12C 109.0 . . ?
C8' C12' H12C 109.0 . . ?
O4' C12' H12D 109.0 . . ?
C8' C12' H12D 109.0 . . ?
H12C C12' H12D 107.8 . . ?
C12' O4' H4'A 109.5 . . ?
C2' C13' H13D 109.5 . . ?
C2' C13' H13E 109.5 . . ?
H13D C13' H13E 109.5 . . ?
C2' C13' H13F 109.5 . . ?
H13D C13' H13F 109.5 . . ?
H13E C13' H13F 109.5 . . ?
C2' C13' H13G 109.5 . . ?
H13D C13' H13G 141.1 . . ?
H13E C13' H13G 56.3 . . ?
H13F C13' H13G 56.3 . . ?
C2' C13' H13H 109.5 . . ?
H13D C13' H13H 56.3 . . ?
H13E C13' H13H 141.1 . . ?
H13F C13' H13H 56.3 . . ?
H13G C13' H13H 109.5 . . ?
C2' C13' H13I 109.5 . . ?
H13D C13' H13I 56.3 . . ?
H13E C13' H13I 56.3 . . ?
H13F C13' H13I 141.1 . . ?
H13G C13' H13I 109.5 . . ?
H13H C13' H13I 109.5 . . ?

loop_
_geom_bond_atom_site_label_1
_geom_bond_atom_site_label_2
_geom_bond_distance
_geom_bond_site_symmetry_2
_geom_bond_publ_flag
O1 C2 1.365(4) . ?
O1 C11A 1.367(4) . ?
C2 C3 1.346(5) . ?
C2 C13 1.476(6) . ?
C3 C4 1.434(6) . ?
C3 H3A 0.9500 . ?
C4 O2 1.245(4) . ?
C4 C4A 1.457(5) . ?
C4A C11A 1.404(5) . ?
C4A C5 1.411(5) . ?
C5 O3 1.354(4) . ?
C5 C5A 1.388(5) . ?
O3 H3 0.8400 . ?
C5A C10A 1.397(5) . ?
C5A C6 1.502(5) . ?
C6 C7 1.513(5) . ?
C6 H6A 0.9900 . ?
C6 H6B 0.9900 . ?
C7 C8 1.331(5) . ?
C7 H7A 0.9500 . ?
C8 C9 1.494(5) . ?
C8 C12 1.510(5) . ?
C9 O10 1.438(4) . ?
C9 H9A 0.9900 . ?
C9 H9B 0.9900 . ?
O10 C10A 1.387(4) . ?
C10A C11 1.381(5) . ?
C11 C11A 1.380(5) . ?
C11 H11A 0.9500 . ?
C12 O4 1.446(4) . ?
C12 H12A 0.9900 . ?
C12 H12B 0.9900 . ?
O4 H4A 0.8400 . ?
C13 H13A 0.9800 . ?
C13 H13B 0.9800 . ?
C13 H13C 0.9800 . ?
O1' C2' 1.355(4) . ?
O1' C11B 1.370(4) . ?
C2' C3' 1.339(5) . ?
C2' C13' 1.484(5) . ?
C3' C4' 1.437(5) . ?
C3' H3'A 0.9500 . ?
C4' O2' 1.254(4) . ?
C4' C4B 1.457(5) . ?
C4B C11B 1.390(5) . ?
C4B C5' 1.416(5) . ?
C5' O3' 1.344(4) . ?
C5' C5B 1.397(5) . ?
O3' H3' 0.8400 . ?
C5B C10B 1.391(5) . ?
C5B C6' 1.509(5) . ?
C6' C7' 1.511(5) . ?
C6' H6'A 0.9900 . ?
C6' H6'B 0.9900 . ?
C7' C8' 1.324(5) . ?
C7' H7'A 0.9500 . ?
C8' C9' 1.509(5) . ?
C8' C12' 1.514(5) . ?
C9' O10' 1.439(4) . ?
C9' H9'A 0.9900 . ?
C9' H9'B 0.9900 . ?
O10' C10B 1.382(4) . ?
C10B C11' 1.385(5) . ?
C11' C11B 1.388(5) . ?
C11' H11B 0.9500 . ?
C12' O4' 1.445(4) . ?
C12' H12C 0.9900 . ?
C12' H12D 0.9900 . ?
O4' H4'A 0.8400 . ?
C13' H13D 0.9800 . ?
C13' H13E 0.9800 . ?
C13' H13F 0.9800 . ?
C13' H13G 0.9800 . ?
C13' H13H 0.9800 . ?
C13' H13I 0.9800 . ?

loop_
_geom_hbond_atom_site_label_D
_geom_hbond_atom_site_label_H
_geom_hbond_atom_site_label_A
_geom_hbond_distance_DH
_geom_hbond_distance_HA
_geom_hbond_distance_DA
_geom_hbond_angle_DHA
_geom_hbond_site_symmetry_A
O3 H3 O2 0.84 1.85 2.595(4) 146.7 .
O4 H4A O4' 0.84 1.86 2.676(4) 162.8 1_655
O3' H3' O2' 0.84 1.86 2.606(4) 147.9 .
O4' H4'A O4 0.84 1.89 2.715(4) 169.3 .

loop_
_geom_torsion_atom_site_label_1
_geom_torsion_atom_site_label_2
_geom_torsion_atom_site_label_3
_geom_torsion_atom_site_label_4
_geom_torsion
_geom_torsion_site_symmetry_1
_geom_torsion_site_symmetry_2
_geom_torsion_site_symmetry_3
_geom_torsion_site_symmetry_4
_geom_torsion_publ_flag
C11A O1 C2 C3 -1.7(5) . . . . ?
C11A O1 C2 C13 176.8(3) . . . . ?
O1 C2 C3 C4 0.3(6) . . . . ?
C13 C2 C3 C4 -178.0(4) . . . . ?
C2 C3 C4 O2 -179.6(4) . . . . ?
C2 C3 C4 C4A 1.5(6) . . . . ?
O2 C4 C4A C11A 179.2(4) . . . . ?
C3 C4 C4A C11A -1.8(5) . . . . ?
O2 C4 C4A C5 -0.8(6) . . . . ?
C3 C4 C4A C5 178.2(4) . . . . ?
C11A C4A C5 O3 178.8(3) . . . . ?
C4 C4A C5 O3 -1.2(5) . . . . ?
C11A C4A C5 C5A -1.8(5) . . . . ?
C4 C4A C5 C5A 178.3(4) . . . . ?
O3 C5 C5A C10A -177.5(3) . . . . ?
C4A C5 C5A C10A 3.0(5) . . . . ?
O3 C5 C5A C6 2.4(5) . . . . ?
C4A C5 C5A C6 -177.1(3) . . . . ?
C5 C5A C6 C7 127.8(4) . . . . ?
C10A C5A C6 C7 -52.3(5) . . . . ?
C5A C6 C7 C8 36.6(5) . . . . ?
C6 C7 C8 C9 2.0(6) . . . . ?
C6 C7 C8 C12 -175.5(3) . . . . ?
C7 C8 C9 O10 12.8(5) . . . . ?
C12 C8 C9 O10 -169.6(3) . . . . ?
C8 C9 O10 C10A -72.1(4) . . . . ?
C9 O10 C10A C11 -103.3(4) . . . . ?
C9 O10 C10A C5A 78.4(4) . . . . ?
C5 C5A C10A C11 -2.7(5) . . . . ?
C6 C5A C10A C11 177.3(4) . . . . ?
C5 C5A C10A O10 175.4(3) . . . . ?
C6 C5A C10A O10 -4.5(5) . . . . ?
O10 C10A C11 C11A -177.0(3) . . . . ?
C5A C10A C11 C11A 1.2(6) . . . . ?
C2 O1 C11A C11 -178.2(3) . . . . ?
C2 O1 C11A C4A 1.3(5) . . . . ?
C10A C11 C11A O1 179.8(3) . . . . ?
C10A C11 C11A C4A 0.2(5) . . . . ?
C5 C4A C11A O1 -179.5(3) . . . . ?
C4 C4A C11A O1 0.5(5) . . . . ?
C5 C4A C11A C11 0.1(5) . . . . ?
C4 C4A C11A C11 -180.0(3) . . . . ?
C7 C8 C12 O4 -125.7(4) . . . . ?
C9 C8 C12 O4 56.5(4) . . . . ?
C11B O1' C2' C3' 0.4(5) . . . . ?
C11B O1' C2' C13' 179.3(3) . . . . ?
O1' C2' C3' C4' -0.1(6) . . . . ?
C13' C2' C3' C4' -178.8(4) . . . . ?
C2' C3' C4' O2' 178.4(4) . . . . ?
C2' C3' C4' C4B -0.7(5) . . . . ?
O2' C4' C4B C11B -177.9(3) . . . . ?
C3' C4' C4B C11B 1.2(5) . . . . ?
O2' C4' C4B C5' 1.9(6) . . . . ?
C3' C4' C4B C5' -179.0(3) . . . . ?
C11B C4B C5' O3' 178.6(3) . . . . ?
C4' C4B C5' O3' -1.2(5) . . . . ?
C11B C4B C5' C5B -1.2(5) . . . . ?
C4' C4B C5' C5B 179.0(3) . . . . ?
O3' C5' C5B C10B -177.2(3) . . . . ?
C4B C5' C5B C10B 2.5(5) . . . . ?
O3' C5' C5B C6' 2.6(5) . . . . ?
C4B C5' C5B C6' -177.7(3) . . . . ?
C10B C5B C6' C7' -55.0(5) . . . . ?
C5' C5B C6' C7' 125.2(4) . . . . ?
C5B C6' C7' C8' 37.9(6) . . . . ?
C6' C7' C8' C9' 2.9(6) . . . . ?
C6' C7' C8' C12' -174.3(4) . . . . ?
C7' C8' C9' O10' 12.1(5) . . . . ?
C12' C8' C9' O10' -170.6(3) . . . . ?
C8' C9' O10' C10B -72.9(4) . . . . ?
C9' O10' C10B C11' -101.8(4) . . . . ?
C9' O10' C10B C5B 79.5(4) . . . . ?
C5' C5B C10B O10' 176.8(3) . . . . ?
C6' C5B C10B O10' -3.1(5) . . . . ?
C5' C5B C10B C11' -1.9(6) . . . . ?
C6' C5B C10B C11' 178.3(3) . . . . ?
O10' C10B C11' C11B -178.7(3) . . . . ?
C5B C10B C11' C11B -0.1(5) . . . . ?
C2' O1' C11B C11' -179.7(3) . . . . ?
C2' O1' C11B C4B 0.2(5) . . . . ?
C10B C11' C11B O1' -178.6(3) . . . . ?
C10B C11' C11B C4B 1.5(5) . . . . ?
C5' C4B C11B O1' 179.2(3) . . . . ?
C4' C4B C11B O1' -1.0(5) . . . . ?
C5' C4B C11B C11' -0.9(5) . . . . ?
C4' C4B C11B C11' 178.9(3) . . . . ?
C7' C8' C12' O4' -127.6(4) . . . . ?
C9' C8' C12' O4' 54.9(4) . . . . ?
